data_1559462
loop_
_publ_author_name
'Bugarcic, Zivadin'
'Noren, Bertil'
'Oskarsson, Ake'
'Stalhandske, Claes'
'Elding, Lars I.'

_publ_section_title
;
 cis- and trans-Influence on Bond Distances. Synthesis and Crystal
 Structures of the Bis(trifluoromethanesulfonates) of Tetrakis(dimethyl
 sulfide)- and Tetrakis(1,4-thioxane)platinum(II)
;
_journal_name_full 'Acta Chemica Scandinavica'
_journal_page_first 361
_journal_page_last 366
_journal_paper_doi 10.3891/acta.chem.scand.45-0361
_journal_volume 45
_journal_year 1991
_chemical_formula_sum 'C18 H34 F6 O11 Pt S6'
_chemical_formula_weight 927.93
_chemical_name_common
;
[Pt(C4H8OS)4](CF3SO3)2.H2O
;
_space_group_IT_number 15
_space_group_name_Hall '-C 2yc'
_space_group_name_H-M_alt 'C 1 2/c 1'
_symmetry_cell_setting monoclinic
_symmetry_Int_Tables_number 15
_symmetry_space_group_name_Hall '-C 2yc'
_symmetry_space_group_name_H-M 'C 1 2/c 1'
_cell_angle_alpha 90.
_cell_angle_beta 126.32(1)
_cell_angle_gamma 90.
_cell_formula_units_Z 4
_cell_length_a 14.438(2)
_cell_length_b 13.016(2)
_cell_length_c 21.696(3)
_cell_volume 3285.1(9)
_diffrn_ambient_temperature 293
_diffrn_radiation_probe x-ray
_diffrn_radiation_type MoK\a
_diffrn_radiation_wavelength 0.71069
_exptl_absorpt_coefficient_mu 4.76
_exptl_crystal_density_diffrn 1.876
_refine_ls_goodness_of_fit_ref 0.84
_refine_ls_number_parameters 197
_refine_ls_number_reflns 2268
_refine_ls_R_factor_gt 0.035
_refine_ls_wR_factor_gt 0.050
_cod_data_source_file Acta-Chem-Scand-1991-45-361-2.cif
_cod_data_source_block 2
_cod_original_sg_symbol_H-M 'C 2/c'
_cod_database_code 1559462

loop_
_space_group_symop_id
_space_group_symop_operation_xyz
1 x,y,z
2 -x,y,1/2-z
3 -x,-y,-z
4 x,-y,1/2+z
5 1/2+x,1/2+y,z
6 1/2-x,1/2+y,1/2-z
7 1/2-x,1/2-y,-z
8 1/2+x,1/2-y,1/2+z

loop_
_atom_site_label
_atom_site_type_symbol
_atom_site_thermal_displace_type
_atom_site_fract_x
_atom_site_fract_y
_atom_site_fract_z
_atom_site_occupancy
_atom_site_U_iso_or_equiv
_atom_site_calc_flag
_atom_site_refinement_flags
_atom_site_disorder_assembly
_atom_site_disorder_group
Pt Pt Uiso 0.00000 0.00000 0.00000 1.000 0.0356(2) . . . .
S1 S Uiso 0.11176(16) 0.0081(2) -0.04443(12) 1.000 0.0391(8) . . . .
S2 S Uiso -0.02420(19) 0.17675(16) -0.01170(17) 1.000 0.0464(17) . . . .
S3 S Uiso 0.2782(3) 0.0110(4) 0.2450(2) 1.000 0.0806(16) . . . .
O1 O Uiso 0.2382(7) 0.1724(5) -0.0735(4) 1.000 0.056(4) . . . .
O2 O Uiso -0.1464(7) 0.3476(5) 0.0155(5) 1.000 0.063(5) . . . .
F31 F Uiso 0.4609(12) 0.1093(16) 0.3252(10) 1.000 0.273(13) . . . .
F32 F Uiso 0.3526(13) 0.1593(11) 0.2097(8) 1.000 0.191(12) . . . .
F33 F Uiso 0.324(3) 0.1963(12) 0.2882(12) 1.000 0.29(3) . . . .
C11 C Uiso 0.2387(8) 0.0822(7) 0.0262(5) 1.000 0.047(4) . . . .
C12 C Uiso 0.3036(9) 0.1082(8) -0.0085(7) 1.000 0.059(6) . . . .
C13 C Uiso 0.1469(10) 0.1182(9) -0.1347(6) 1.000 0.059(6) . . . .
C14 C Uiso 0.0519(8) 0.0963(7) -0.1238(6) 1.000 0.048(5) . . . .
C21 C Uiso 0.0207(10) 0.2333(8) 0.0790(7) 1.000 0.065(6) . . . .
C22 C Uiso -0.0241(11) 0.3426(8) 0.0639(7) 1.000 0.068(7) . . . .
C23 C Uiso -0.1937(11) 0.3180(9) -0.0616(7) 1.000 0.067(7) . . . .
C24 C Uiso -0.1763(8) 0.2039(7) -0.0667(6) 1.000 0.051(5) . . . .
O31 O Uiso 0.1744(10) 0.0390(15) 0.1848(13) 1.000 0.274(15) . . . .
O32 O Uiso 0.2999(17) -0.0124(12) 0.3173(11) 1.000 0.178(15) . . . .
O33 O Uiso 0.331(2) -0.0621(15) 0.2305(12) 1.000 0.25(2) . . . .
Ow1 O Uiso 0.00000 0.110(2) 0.25000 1.000 0.12(3) . . . .
C3 C Uiso 0.364(2) 0.1199(19) 0.2681(10) 1.000 0.125(13) . . . .
Ow2 O Uiso 0.00000 0.305(2) 0.25000 1.000 0.11(2) . . . .

loop_
_atom_type_symbol
_atom_type_description
_atom_type_scat_dispersion_real
_atom_type_scat_dispersion_imag
_atom_type_scat_source
C C 0.0033 0.0016 ' International Tables Vol C Tables 4.2.6.8 and 6.1.1.4'
F F 0.0171 0.0103 ' International Tables Vol C Tables 4.2.6.8 and 6.1.1.4'
O O 0.0106 0.0060 ' International Tables Vol C Tables 4.2.6.8 and 6.1.1.4'
Pt Pt -1.7033 8.3905 ' International Tables Vol C Tables 4.2.6.8 and 6.1.1.4'
S S 0.1246 0.1234 ' International Tables Vol C Tables 4.2.6.8 and 6.1.1.4'

loop_
_geom_angle_atom_site_label_1
_geom_angle_atom_site_label_2
_geom_angle_atom_site_label_3
_geom_angle
_geom_angle_site_symmetry_1
_geom_angle_site_symmetry_2
_geom_angle_site_symmetry_3
_geom_angle_publ_flag
S1 Pt S2 90.36(11) . . . yes
S1 Pt S1 180.00 . . 3_555 yes
S1 Pt S2 89.64(11) . . 3_555 yes
S1 Pt S2 89.64(11) 3_555 . . yes
S2 Pt S2 180.00 . . 3_555 yes
S1 Pt S2 90.36(11) 3_555 . 3_555 yes
Pt S1 C11 106.0(4) . . . yes
Pt S1 C14 111.5(5) . . . yes
C11 S1 C14 98.1(5) . . . yes
Pt S2 C21 110.4(4) . . . yes
Pt S2 C24 108.2(3) . . . yes
C21 S2 C24 98.6(6) . . . yes
O33 S3 C3 103.5(15) . . . yes
O31 S3 O33 115.0(13) . . . yes
O31 S3 C3 104.7(12) . . . yes
O31 S3 O32 121.4(15) . . . yes
O32 S3 C3 101.5(10) . . . yes
O32 S3 O33 108.2(13) . . . yes
C12 O1 C13 110.4(8) . . . yes
C22 O2 C23 111.9(12) . . . yes
S1 C11 C12 107.7(7) . . . yes
O1 C12 C11 112.0(11) . . . yes
O1 C13 C14 111.9(10) . . . yes
S1 C14 C13 107.2(8) . . . yes
S2 C21 C22 108.2(8) . . . yes
O2 C22 C21 112.7(10) . . . yes
O2 C23 C24 111.2(9) . . . yes
S2 C24 C23 109.4(9) . . . yes
S3 C3 F31 113.3(19) . . . yes
S3 C3 F32 112.7(15) . . . yes
S3 C3 F33 109(3) . . . yes
F31 C3 F32 117(3) . . . yes
F31 C3 F33 102(2) . . . yes
F32 C3 F33 101(2) . . . yes

loop_
_geom_bond_atom_site_label_1
_geom_bond_atom_site_label_2
_geom_bond_distance
_geom_bond_site_symmetry_1
_geom_bond_site_symmetry_2
_geom_bond_publ_flag
Pt S1 2.321(3) . . yes
Pt S2 2.318(2) . . yes
Pt S1 2.321(3) . 3_555 yes
Pt S2 2.318(2) . 3_555 yes
S1 C11 1.820(11) . . yes
S1 C14 1.808(10) . . yes
S2 C21 1.823(13) . . yes
S2 C24 1.808(13) . . yes
S3 O33 1.37(3) . . yes
S3 O31 1.33(2) . . yes
S3 O32 1.44(2) . . yes
S3 C3 1.75(3) . . yes
O1 C12 1.415(14) . . yes
O1 C13 1.387(14) . . yes
O2 C22 1.42(2) . . yes
O2 C23 1.435(15) . . yes
F31 C3 1.21(3) . . yes
F32 C3 1.28(3) . . yes
F33 C3 1.35(4) . . yes
C11 C12 1.55(2) . . no
C13 C14 1.55(2) . . no
C21 C22 1.516(16) . . no
C23 C24 1.521(15) . . no

loop_
_geom_torsion_atom_site_label_1
_geom_torsion_atom_site_label_2
_geom_torsion_atom_site_label_3
_geom_torsion_atom_site_label_4
_geom_torsion
_geom_torsion_site_symmetry_1
_geom_torsion_site_symmetry_2
_geom_torsion_site_symmetry_3
_geom_torsion_site_symmetry_4
_geom_torsion_publ_flag
S2 Pt S1 C11 63.8(3) . . . . no
S2 Pt S1 C14 -41.9(4) . . . . no
S2 Pt S1 C11 -116.2(3) 3_555 . . . no
S2 Pt S1 C14 138.1(4) 3_555 . . . no
S1 Pt S2 C21 -125.0(6) . . . . no
S1 Pt S2 C24 128.1(4) . . . . no
S1 Pt S2 C21 55.0(6) 3_555 . . . no
S1 Pt S2 C24 -51.9(4) 3_555 . . . no
Pt S1 C11 C12 -168.8(6) . . . . no
C14 S1 C11 C12 -53.6(8) . . . . no
Pt S1 C14 C13 165.2(6) . . . . no
C11 S1 C14 C13 54.4(8) . . . . no
Pt S2 C21 C22 -165.8(9) . . . . no
C24 S2 C21 C22 -52.7(12) . . . . no
Pt S2 C24 C23 168.4(8) . . . . no
C21 S2 C24 C23 53.6(9) . . . . no
O33 S3 C3 F32 72(2) . . . . no
O33 S3 C3 F33 -176.3(16) . . . . no
O31 S3 C3 F32 -49(2) . . . . no
O31 S3 C3 F33 62.9(18) . . . . no
O32 S3 C3 F31 49(2) . . . . no
O32 S3 C3 F32 -176(2) . . . . no
O32 S3 C3 F33 -64.2(18) . . . . no
O33 S3 C3 F31 -63(2) . . . . no
O31 S3 C3 F31 176(2) . . . . no
C12 O1 C13 C14 72.5(13) . . . . no
C13 O1 C12 C11 -71.1(12) . . . . no
C22 O2 C23 C24 68.9(14) . . . . no
C23 O2 C22 C21 -69.7(13) . . . . no
S1 C11 C12 O1 64.1(9) . . . . no
O1 C13 C14 S1 -67.0(10) . . . . no
S2 C21 C22 O2 63.5(14) . . . . no
O2 C23 C24 S2 -63.7(14) . . . . no
